data_1571506
loop_
_publ_author_name
'Wu, Jia-Hang'
'Hu, Chun-Li'
'Li, Ya-Feng'
'Mao, Jiang-Gao'
'Kong, Fang'

_publ_section_title
;
 [(C<sub>5</sub>H<sub>6</sub>N<sub>2</sub>)<sub>2</sub>H](Sb<sub>4</sub>F<sub>13</sub>):
 a polyfluoroantimonite with a strong second harmonic generation effect.
;
_journal_issue 21
_journal_name_full 'Chemical science'
_journal_page_first 8071
_journal_page_last 8079
_journal_paper_doi 10.1039/d4sc01716a
_journal_volume 15
_journal_year 2024
_chemical_formula_moiety 'F13 Sb4, C5 H7 N2, C5 H6 N2'
_chemical_formula_sum 'C10 H13 F13 N4 Sb4'
_chemical_formula_weight 923.24
_space_group_crystal_system triclinic
_space_group_IT_number 1
_space_group_name_Hall 'P 1'
_space_group_name_H-M_alt 'P 1'
_atom_sites_solution_hydrogens geom
_atom_sites_solution_primary dual
_audit_creation_date 2023-07-21
_audit_creation_method
;
Olex2 1.5
(compiled 2023.03.06 svn.rbb2c1857 for OlexSys, GUI svn.r6748)
;
_audit_update_record
;
2023-12-04 deposited with the CCDC.	2024-04-30 downloaded from the CCDC.
;
_cell_angle_alpha 101.002(4)
_cell_angle_beta 105.247(4)
_cell_angle_gamma 106.829(4)
_cell_formula_units_Z 1
_cell_length_a 7.2222(3)
_cell_length_b 8.1293(4)
_cell_length_c 10.3779(4)
_cell_measurement_reflns_used 6384
_cell_measurement_temperature 250.00(10)
_cell_measurement_theta_max 28.5020
_cell_measurement_theta_min 3.7820
_cell_volume 538.65(5)
_computing_cell_refinement 'CrysAlisPro 1.171.41.113a (Rigaku OD, 2021)'
_computing_data_collection 'CrysAlisPro 1.171.41.113a (Rigaku OD, 2021)'
_computing_data_reduction 'CrysAlisPro 1.171.41.113a (Rigaku OD, 2021)'
_computing_molecular_graphics 'Olex2 1.5 (Dolomanov et al., 2009)'
_computing_publication_material 'Olex2 1.5 (Dolomanov et al., 2009)'
_computing_structure_refinement 'SHELXL 2018/3 (Sheldrick, 2015)'
_computing_structure_solution 'SHELXT 2018/2 (Sheldrick, 2018)'
_diffrn_ambient_environment N~2~
_diffrn_ambient_temperature 250.00(10)
_diffrn_detector 'CCD plate'
_diffrn_detector_area_resol_mean 10.5594
_diffrn_detector_type Atlas
_diffrn_measured_fraction_theta_full 0.997
_diffrn_measured_fraction_theta_max 0.997
_diffrn_measurement_details
;
List of Runs (angles in degrees, time in seconds):

  # Type    Start    End  Width  t~exp~   \w     \q     \k     \f   Frames
#--------------------------------------------------------------------------
  1  \w    -12.00  65.00   1.00    1.00    --    6.30  58.00 -48.00   77
  2  \w     -9.00  32.00   1.00    1.00    --    6.30 -58.00 170.00   41
  3  \w    -33.00  61.00   1.00    1.00    --   -7.31  58.00 -48.00   94
  4  \w    -76.00 -23.00   1.00    1.00    --   -7.31 -58.00 170.00   53
  5  \w    -49.00  -5.00   1.00    1.00    --   -7.31 104.00  53.78   44
  6  \w    -66.00 -28.00   1.00    1.00    --   -7.31 132.00-155.59   38
  7  \w    -66.00 -31.00   1.00    1.00    --   -7.31 132.00 -47.32   35
  8  \w    -41.00  69.00   1.00    1.00    --   -7.31  19.00-180.00  110
  9  \w    -27.00  14.00   1.00    1.00    --   -7.31  57.00  30.00   41
 10  \w     36.00  61.00   1.00    1.00    --   -7.31  57.00  30.00   25
 11  \w    -78.00  13.00   1.00    1.00    --   -7.31 -38.00   0.00   91
;
_diffrn_measurement_device 'four-circle diffractometer'
_diffrn_measurement_device_type 'SuperNova, Dual, Cu at home/near, Atlas'
_diffrn_measurement_method '\w scans'
_diffrn_orient_matrix_type 'CrysAlisPro convention (1999,Acta A55,543-557)'
_diffrn_orient_matrix_UB_11 0.1071935000
_diffrn_orient_matrix_UB_12 0.0179129000
_diffrn_orient_matrix_UB_13 0.0258723000
_diffrn_orient_matrix_UB_21 0.0150510000
_diffrn_orient_matrix_UB_22 0.0843196000
_diffrn_orient_matrix_UB_23 0.0442656000
_diffrn_orient_matrix_UB_31 -0.0132357000
_diffrn_orient_matrix_UB_32 -0.0404546000
_diffrn_orient_matrix_UB_33 0.0533606000
_diffrn_radiation_monochromator mirror
_diffrn_radiation_probe x-ray
_diffrn_radiation_type 'Mo K\a'
_diffrn_radiation_wavelength 0.71073
_diffrn_reflns_av_R_equivalents 0.0333
_diffrn_reflns_av_unetI/netI 0.0420
_diffrn_reflns_Laue_measured_fraction_full 0.997
_diffrn_reflns_Laue_measured_fraction_max 0.997
_diffrn_reflns_limit_h_max 8
_diffrn_reflns_limit_h_min -8
_diffrn_reflns_limit_k_max 9
_diffrn_reflns_limit_k_min -9
_diffrn_reflns_limit_l_max 12
_diffrn_reflns_limit_l_min -12
_diffrn_reflns_number 9297
_diffrn_reflns_point_group_measured_fraction_full 0.984
_diffrn_reflns_point_group_measured_fraction_max 0.984
_diffrn_reflns_theta_full 25.024
_diffrn_reflns_theta_max 25.024
_diffrn_reflns_theta_min 3.338
_diffrn_source 'micro-focus sealed X-ray tube'
_diffrn_source_type 'SuperNova (Mo) X-ray Source'
_exptl_absorpt_coefficient_mu 5.078
_exptl_absorpt_correction_T_max 1.00000
_exptl_absorpt_correction_T_min 0.79997
_exptl_absorpt_correction_type multi-scan
_exptl_absorpt_process_details
;
CrysAlisPro 1.171.41.113a (Rigaku Oxford Diffraction, 2021)
Empirical absorption correction using spherical harmonics,
implemented in SCALE3 ABSPACK scaling algorithm.
;
_exptl_crystal_density_diffrn 2.846
_exptl_crystal_description needle
_exptl_crystal_F_000 422
_refine_diff_density_max 0.482
_refine_diff_density_min -0.702
_refine_diff_density_rms 0.148
_refine_ls_abs_structure_details
;
 Flack x determined using 1680 quotients [(I+)-(I-)]/[(I+)+(I-)]
 (Parsons, Flack and Wagner, Acta Cryst. B69 (2013) 249-259).
;
_refine_ls_abs_structure_Flack 0.04(2)
_refine_ls_extinction_method none
_refine_ls_goodness_of_fit_ref 1.046
_refine_ls_hydrogen_treatment constr
_refine_ls_matrix_type full
_refine_ls_number_parameters 280
_refine_ls_number_reflns 3745
_refine_ls_number_restraints 3
_refine_ls_restrained_S_all 1.045
_refine_ls_R_factor_all 0.0261
_refine_ls_R_factor_gt 0.0244
_refine_ls_shift/su_max 0.000
_refine_ls_shift/su_mean 0.000
_refine_ls_structure_factor_coef Fsqd
_refine_ls_weighting_details 'w=1/[\s^2^(Fo^2^)+(0.0207P)^2^] where P=(Fo^2^+2Fc^2^)/3'
_refine_ls_weighting_scheme calc
_refine_ls_wR_factor_gt 0.0486
_refine_ls_wR_factor_ref 0.0504
_reflns_Friedel_coverage 0.974
_reflns_Friedel_fraction_full 0.972
_reflns_Friedel_fraction_max 0.972
_reflns_number_gt 3613
_reflns_number_total 3745
_reflns_threshold_expression 'I > 2\s(I)'
_cod_data_source_file d4sc01716a2.cif
_cod_data_source_block 1_CCDC1
_cod_depositor_comments 'Adding full bibliography for 1571505--1571506.cif.'
_cod_original_cell_volume 538.65(4)
_cod_database_code 1571506
_shelx_shelxl_version_number 2018/3
_chemical_oxdiff_formula 'C11 H10 N O'
_shelx_space_group_comment
;
The symmetry employed for this shelxl refinement is uniquely defined
by the following loop, which should always be used as a source of
symmetry information in preference to the above space-group names.
They are only intended as comments.
;
_olex2_refinement_description
;
1. Fixed Uiso
 At 1.2 times of:
  All C(H) groups, All N(H) groups, All N(H,H) groups
2.a Aromatic/amide H refined with riding coordinates:
 C3(H3), N1(H1), C2(H2), C5(H5), C9(H9), C7(H7), C10(H10), C4(H4), C8(H8)
2.b X=CH2 refined with riding coordinates:
 N4(H4A,H4B), N2(H2A,H2B)
;
_olex2_submission_special_instructions 'No special instructions were received'
_oxdiff_exptl_absorpt_empirical_details
;
Empirical correction (ABSPACK) includes:
- Absorption correction using spherical harmonics
- Frame scaling
;
_oxdiff_exptl_absorpt_empirical_full_max 1.793
_oxdiff_exptl_absorpt_empirical_full_min 0.802

loop_
_space_group_symop_operation_xyz
'x, y, z'

loop_
_atom_site_label
_atom_site_type_symbol
_atom_site_fract_x
_atom_site_fract_y
_atom_site_fract_z
_atom_site_U_iso_or_equiv
_atom_site_adp_type
_atom_site_occupancy
_atom_site_site_symmetry_order
_atom_site_calc_flag
_atom_site_refinement_flags_posn
_atom_site_refinement_flags_adp
_atom_site_refinement_flags_occupancy
_atom_site_disorder_assembly
_atom_site_disorder_group
Sb4 Sb 0.23126(9) -0.12390(8) 0.47003(6) 0.02711(16) Uani 1 1 d . . . . .
Sb1 Sb 0.39722(9) 0.53694(8) 0.63133(6) 0.02841(16) Uani 1 1 d . . . . .
Sb2 Sb 0.77277(9) 0.27328(7) 0.53069(6) 0.02682(16) Uani 1 1 d . . . . .
Sb3 Sb 0.59389(9) -0.26028(8) 0.36500(6) 0.02718(16) Uani 1 1 d . . . . .
F8 F 0.5164(10) 0.0158(9) 0.3594(6) 0.0473(16) Uani 1 1 d . . . . .
F3 F 0.6558(8) 0.6636(8) 0.6155(6) 0.0390(14) Uani 1 1 d . . . . .
F11 F 0.3384(10) -0.3042(9) 0.4045(6) 0.0449(15) Uani 1 1 d . . . . .
F6 F 0.7117(9) 0.0972(7) 0.6275(5) 0.0349(13) Uani 1 1 d . . . . .
F12 F 0.0053(9) -0.3198(9) 0.4760(7) 0.0463(16) Uani 1 1 d . . . . .
F5 F 0.9978(11) 0.4190(9) 0.7058(6) 0.0502(18) Uani 1 1 d . . . . .
F10 F 0.5269(10) -0.5206(8) 0.3212(6) 0.0462(17) Uani 1 1 d . . . . .
F7 F 0.9661(10) 0.1653(9) 0.4866(7) 0.0506(17) Uani 1 1 d . . . . .
F2 F 0.5208(14) 0.6021(11) 0.8321(8) 0.057(2) Uani 1 1 d . . . . .
F13 F 0.0569(11) -0.1616(10) 0.2792(7) 0.0460(18) Uani 1 1 d . . . . .
F1 F 0.3916(10) 0.7978(8) 0.6856(6) 0.0355(15) Uani 1 1 d . . . . .
F9 F 0.4597(14) -0.3024(11) 0.1677(7) 0.059(2) Uani 1 1 d . . . . .
F4 F 0.5291(12) 0.3415(9) 0.6416(8) 0.0586(19) Uani 1 1 d . . . . .
C3 C 0.877(2) 0.1350(18) 1.1600(12) 0.044(3) Uani 1 1 d . . . . .
H3 H 0.945139 0.108567 1.239410 0.053 Uiso 1 1 calc R U . . .
N1 N 0.6626(16) 0.0402(14) 0.9264(11) 0.040(3) Uani 1 1 d . . . . .
H1 H 0.588252 -0.046248 0.849873 0.048 Uiso 1 1 calc R U . . .
N3 N 0.2901(17) -0.0325(17) 0.0780(11) 0.047(3) Uani 1 1 d . . . . .
C6 C 0.214(2) 0.1716(19) -0.0452(13) 0.045(3) Uani 1 1 d . . . . .
C1 C 0.803(2) 0.3515(16) 1.0467(12) 0.036(3) Uani 1 1 d . . . . .
C2 C 0.8989(19) 0.3080(18) 1.1642(12) 0.040(3) Uani 1 1 d . . . . .
H2 H 0.980131 0.399940 1.247516 0.049 Uiso 1 1 calc R U . . .
C5 C 0.6790(18) 0.2040(19) 0.9257(12) 0.044(3) Uani 1 1 d . . . . .
H5 H 0.608097 0.225003 0.844279 0.053 Uiso 1 1 calc R U . . .
N4 N 0.235(2) 0.3329(16) -0.0457(14) 0.068(3) Uani 1 1 d . . . . .
H4A H 0.308538 0.420840 0.030052 0.082 Uiso 1 1 calc R U . . .
H4B H 0.176891 0.354931 -0.121858 0.082 Uiso 1 1 calc R U . . .
C9 C 0.181(2) -0.182(2) -0.0345(16) 0.059(4) Uani 1 1 d . . . . .
H9 H 0.174836 -0.298266 -0.030729 0.071 Uiso 1 1 calc R U . . .
C7 C 0.098(2) 0.015(2) -0.1639(13) 0.055(4) Uani 1 1 d . . . . .
H7 H 0.033072 0.029305 -0.250169 0.066 Uiso 1 1 calc R U . . .
C10 C 0.306(2) 0.133(2) 0.0757(13) 0.049(4) Uani 1 1 d . . . . .
H10 H 0.381550 0.227974 0.158221 0.059 Uiso 1 1 calc R U . . .
N2 N 0.815(2) 0.5172(15) 1.0460(12) 0.064(4) Uani 1 1 d . . . . .
H2A H 0.886087 0.606053 1.121570 0.076 Uiso 1 1 calc R U . . .
H2B H 0.752472 0.537198 0.970035 0.076 Uiso 1 1 calc R U . . .
C4 C 0.755(2) -0.0018(19) 1.0392(15) 0.053(4) Uani 1 1 d . . . . .
H4 H 0.736173 -0.122030 1.036005 0.063 Uiso 1 1 calc R U . . .
C8 C 0.083(2) -0.148(2) -0.1536(16) 0.055(4) Uani 1 1 d . . . . .
H8 H -0.000863 -0.246010 -0.232385 0.066 Uiso 1 1 calc R U . . .

loop_
_atom_site_aniso_label
_atom_site_aniso_U_11
_atom_site_aniso_U_22
_atom_site_aniso_U_33
_atom_site_aniso_U_23
_atom_site_aniso_U_13
_atom_site_aniso_U_12
Sb4 0.0233(3) 0.0282(4) 0.0288(3) 0.0070(3) 0.0053(3) 0.0117(3)
Sb1 0.0284(4) 0.0254(4) 0.0334(4) 0.0103(3) 0.0110(3) 0.0107(3)
Sb2 0.0275(4) 0.0228(4) 0.0261(3) 0.0076(3) 0.0057(3) 0.0059(3)
Sb3 0.0283(4) 0.0283(4) 0.0291(3) 0.0092(3) 0.0117(3) 0.0136(3)
F8 0.048(4) 0.051(4) 0.039(3) 0.021(3) 0.004(3) 0.016(3)
F3 0.022(3) 0.050(4) 0.043(3) 0.019(3) 0.009(3) 0.008(3)
F11 0.038(4) 0.047(4) 0.048(4) 0.011(3) 0.011(3) 0.018(3)
F6 0.044(4) 0.028(3) 0.039(3) 0.018(3) 0.014(3) 0.015(3)
F12 0.024(3) 0.054(4) 0.063(4) 0.022(3) 0.019(3) 0.009(3)
F5 0.053(5) 0.041(4) 0.034(4) 0.005(3) -0.002(3) 0.003(4)
F10 0.052(4) 0.031(4) 0.048(4) 0.000(3) 0.006(3) 0.019(3)
F7 0.049(4) 0.049(4) 0.057(4) 0.009(3) 0.026(3) 0.019(3)
F2 0.080(6) 0.065(5) 0.037(4) 0.026(4) 0.019(4) 0.035(5)
F13 0.042(4) 0.052(4) 0.036(4) 0.009(3) -0.003(3) 0.022(4)
F1 0.041(4) 0.036(4) 0.031(3) 0.007(3) 0.013(3) 0.016(3)
F9 0.097(7) 0.067(5) 0.026(3) 0.017(4) 0.020(4) 0.046(5)
F4 0.068(5) 0.046(4) 0.083(5) 0.031(4) 0.031(4) 0.037(4)
C3 0.046(8) 0.056(9) 0.031(7) 0.017(6) 0.010(6) 0.021(7)
N1 0.037(6) 0.037(6) 0.034(6) 0.000(4) 0.013(5) 0.003(5)
N3 0.036(6) 0.060(8) 0.042(6) 0.016(5) 0.012(5) 0.013(5)
C6 0.043(8) 0.058(9) 0.045(8) 0.020(6) 0.022(6) 0.026(7)
C1 0.041(7) 0.034(7) 0.027(6) 0.006(5) 0.008(5) 0.011(5)
C2 0.035(7) 0.050(8) 0.022(6) 0.002(5) 0.001(5) 0.009(6)
C5 0.026(7) 0.069(10) 0.024(6) 0.003(6) 0.004(5) 0.009(6)
N4 0.067(8) 0.052(8) 0.076(8) 0.024(7) 0.014(7) 0.013(7)
C9 0.040(9) 0.075(11) 0.058(10) 0.020(8) 0.017(7) 0.016(8)
C7 0.048(9) 0.098(13) 0.023(7) 0.019(7) 0.007(6) 0.035(9)
C10 0.032(8) 0.078(11) 0.025(7) 0.002(6) 0.008(5) 0.013(7)
N2 0.077(9) 0.045(7) 0.053(7) 0.018(6) 0.001(6) 0.016(6)
C4 0.062(10) 0.047(8) 0.058(9) 0.013(7) 0.032(8) 0.024(7)
C8 0.036(8) 0.063(10) 0.062(9) 0.013(8) 0.010(7) 0.021(7)

loop_
_atom_type_symbol
_atom_type_description
_atom_type_scat_dispersion_real
_atom_type_scat_dispersion_imag
_atom_type_scat_source
C C 0.0033 0.0016 'International Tables Vol C Tables 4.2.6.8 and 6.1.1.4'
H H 0.0000 0.0000 'International Tables Vol C Tables 4.2.6.8 and 6.1.1.4'
F F 0.0171 0.0103 'International Tables Vol C Tables 4.2.6.8 and 6.1.1.4'
N N 0.0061 0.0033 'International Tables Vol C Tables 4.2.6.8 and 6.1.1.4'
Sb Sb -0.5866 1.5461 'International Tables Vol C Tables 4.2.6.8 and 6.1.1.4'

loop_
_geom_angle_atom_site_label_1
_geom_angle_atom_site_label_2
_geom_angle_atom_site_label_3
_geom_angle
_geom_angle_site_symmetry_1
_geom_angle_site_symmetry_3
_geom_angle_publ_flag
F11 Sb4 F12 87.0(3) . . ?
F11 Sb4 F13 90.9(3) . . ?
F11 Sb4 F1 75.4(2) . 1_545 ?
F12 Sb4 F13 86.0(3) . . ?
F12 Sb4 F1 76.8(2) . 1_545 ?
F13 Sb4 F1 158.3(3) . 1_545 ?
F3 Sb1 F2 90.9(3) . . ?
F3 Sb1 F1 82.1(3) . . ?
F3 Sb1 F4 81.1(3) . . ?
F2 Sb1 F1 80.0(3) . . ?
F2 Sb1 F4 81.9(3) . . ?
F4 Sb1 F1 154.9(3) . . ?
F8 Sb2 F4 93.3(3) . . ?
F6 Sb2 F8 74.7(2) . . ?
F6 Sb2 F5 85.6(3) . . ?
F6 Sb2 F7 85.9(3) . . ?
F6 Sb2 F4 74.2(2) . . ?
F5 Sb2 F8 158.9(2) . . ?
F5 Sb2 F4 88.5(3) . . ?
F7 Sb2 F8 85.1(3) . . ?
F7 Sb2 F5 86.0(3) . . ?
F7 Sb2 F4 159.7(2) . . ?
F11 Sb3 F8 75.5(2) . . ?
F11 Sb3 F10 86.3(3) . . ?
F10 Sb3 F8 154.7(2) . . ?
F9 Sb3 F8 77.6(3) . . ?
F9 Sb3 F11 93.3(3) . . ?
F9 Sb3 F10 86.2(3) . . ?
Sb2 F8 Sb3 112.6(2) . . ?
Sb4 F11 Sb3 126.3(3) . . ?
Sb1 F1 Sb4 110.3(2) . 1_565 ?
Sb1 F4 Sb2 129.9(3) . . ?
C2 C3 H3 120.0 . . ?
C2 C3 C4 120.1(11) . . ?
C4 C3 H3 120.0 . . ?
C5 N1 H1 118.3 . . ?
C5 N1 C4 123.3(11) . . ?
C4 N1 H1 118.3 . . ?
C10 N3 C9 124.5(12) . . ?
N4 C6 C7 125.2(12) . . ?
N4 C6 C10 121.0(14) . . ?
C10 C6 C7 113.9(13) . . ?
C2 C1 C5 115.8(11) . . ?
N2 C1 C2 123.6(11) . . ?
N2 C1 C5 120.5(11) . . ?
C3 C2 C1 121.2(11) . . ?
C3 C2 H2 119.4 . . ?
C1 C2 H2 119.4 . . ?
N1 C5 C1 120.9(11) . . ?
N1 C5 H5 119.6 . . ?
C1 C5 H5 119.6 . . ?
C6 N4 H4A 120.0 . . ?
C6 N4 H4B 120.0 . . ?
H4A N4 H4B 120.0 . . ?
N3 C9 H9 122.9 . . ?
N3 C9 C8 114.2(14) . . ?
C8 C9 H9 122.9 . . ?
C6 C7 H7 119.5 . . ?
C8 C7 C6 121.1(12) . . ?
C8 C7 H7 119.5 . . ?
N3 C10 C6 122.1(13) . . ?
N3 C10 H10 118.9 . . ?
C6 C10 H10 118.9 . . ?
C1 N2 H2A 120.0 . . ?
C1 N2 H2B 120.0 . . ?
H2A N2 H2B 120.0 . . ?
C3 C4 H4 120.7 . . ?
N1 C4 C3 118.7(12) . . ?
N1 C4 H4 120.7 . . ?
C9 C8 H8 117.9 . . ?
C7 C8 C9 124.1(15) . . ?
C7 C8 H8 117.9 . . ?

loop_
_geom_bond_atom_site_label_1
_geom_bond_atom_site_label_2
_geom_bond_distance
_geom_bond_site_symmetry_2
_geom_bond_publ_flag
Sb4 F11 1.940(6) . ?
Sb4 F12 1.947(6) . ?
Sb4 F13 1.959(6) . ?
Sb4 F1 2.522(6) 1_545 ?
Sb1 F3 1.920(6) . ?
Sb1 F2 1.936(7) . ?
Sb1 F1 2.103(6) . ?
Sb1 F4 2.081(6) . ?
Sb2 F8 2.361(7) . ?
Sb2 F6 1.915(5) . ?
Sb2 F5 1.964(6) . ?
Sb2 F7 1.955(6) . ?
Sb2 F4 2.473(7) . ?
Sb3 F8 2.473(7) . ?
Sb3 F11 1.943(6) . ?
Sb3 F10 1.961(6) . ?
Sb3 F9 1.936(6) . ?
C3 H3 0.9400 . ?
C3 C2 1.359(18) . ?
C3 C4 1.380(18) . ?
N1 H1 0.8700 . ?
N1 C5 1.304(16) . ?
N1 C4 1.344(17) . ?
N3 C9 1.37(2) . ?
N3 C10 1.324(18) . ?
C6 N4 1.276(17) . ?
C6 C7 1.44(2) . ?
C6 C10 1.395(17) . ?
C1 C2 1.398(16) . ?
C1 C5 1.424(17) . ?
C1 N2 1.326(15) . ?
C2 H2 0.9400 . ?
C5 H5 0.9400 . ?
N4 H4A 0.8700 . ?
N4 H4B 0.8700 . ?
C9 H9 0.9400 . ?
C9 C8 1.38(2) . ?
C7 H7 0.9400 . ?
C7 C8 1.33(2) . ?
C10 H10 0.9400 . ?
N2 H2A 0.8700 . ?
N2 H2B 0.8700 . ?
C4 H4 0.9400 . ?
C8 H8 0.9400 . ?

loop_
_geom_torsion_atom_site_label_1
_geom_torsion_atom_site_label_2
_geom_torsion_atom_site_label_3
_geom_torsion_atom_site_label_4
_geom_torsion
_geom_torsion_site_symmetry_1
_geom_torsion_site_symmetry_2
_geom_torsion_site_symmetry_3
_geom_torsion_site_symmetry_4
_geom_torsion_publ_flag
N3 C9 C8 C7 4(2) . . . . ?
C6 C7 C8 C9 -4(2) . . . . ?
C2 C3 C4 N1 1(2) . . . . ?
C2 C1 C5 N1 -1.5(18) . . . . ?
C5 N1 C4 C3 -1.6(19) . . . . ?
C5 C1 C2 C3 1.4(18) . . . . ?
N4 C6 C7 C8 -179.5(14) . . . . ?
N4 C6 C10 N3 -178.1(13) . . . . ?
C9 N3 C10 C6 -1(2) . . . . ?
C7 C6 C10 N3 1.2(19) . . . . ?
C10 N3 C9 C8 -1(2) . . . . ?
C10 C6 C7 C8 1(2) . . . . ?
N2 C1 C2 C3 178.3(13) . . . . ?
N2 C1 C5 N1 -178.6(12) . . . . ?
C4 C3 C2 C1 -1(2) . . . . ?
C4 N1 C5 C1 1.7(18) . . . . ?
